data_1514344
loop_
_publ_author_name
'Smith, Siobhan R.'
'Leckie, Stuart M.'
'Holmes, Reuben'
'Douglas, James'
'Fallan, Charlene'
'Shapland, Peter'
'Pryde, David'
'Slawin, Alexandra M. Z.'
'Smith, Andrew D.'

_publ_section_title
;
 \a-Ketophosphonates as Ester Surrogates: Isothiourea-Catalyzed Asymmetric
 Diester and Lactone Synthesis.
;
_journal_issue 9
_journal_name_full 'Organic letters'
_journal_page_first 2506
_journal_page_last 2509
_journal_paper_doi 10.1021/ol500873s
_journal_volume 16
_journal_year 2014
_chemical_formula_moiety 'C19 H19 Br O4'
_chemical_formula_sum 'C19 H19 Br O4'
_chemical_formula_weight 391.26
_space_group_IT_number 4
_symmetry_cell_setting monoclinic
_symmetry_Int_Tables_number 4
_symmetry_space_group_name_Hall 'P 2yb'
_symmetry_space_group_name_H-M 'P 1 21 1'
_atom_sites_solution_hydrogens geom
_atom_sites_solution_primary direct
_atom_sites_solution_secondary difmap
_cell_angle_alpha 90.0000
_cell_angle_beta 95.376(14)
_cell_angle_gamma 90.0000
_cell_formula_units_Z 4
_cell_length_a 6.050(3)
_cell_length_b 33.448(15)
_cell_length_c 8.747(4)
_cell_measurement_reflns_used 4441
_cell_measurement_temperature 93
_cell_measurement_theta_max 25.35
_cell_measurement_theta_min 2.34
_cell_volume 1762.3(14)
_computing_cell_refinement 'CrystalClear-SM Expert 2.0 rc13'
_computing_data_collection 'CrystalClear-SM Expert 2.0 rc13 (Rigaku, 2009)'
_computing_data_reduction 'CrystalClear-SM Expert 2.0 rc13'
_computing_molecular_graphics 'CrystalStructure 4.0'
_computing_publication_material 'CrystalStructure 4.0 (Rigaku, 2010)'
_computing_structure_refinement 'SHELXL97 (Sheldrick, 2008)'
_computing_structure_solution 'SIR2004 (Burla, et al., 2005)'
_diffrn_ambient_temperature 93
_diffrn_detector_area_resol_mean 14.629
_diffrn_measured_fraction_theta_full 0.962
_diffrn_measured_fraction_theta_max 0.962
_diffrn_measurement_device_type 'Rigaku Mercury70'
_diffrn_measurement_method \w
_diffrn_radiation_type 'Mo K\a'
_diffrn_radiation_wavelength 0.71075
_diffrn_reflns_av_R_equivalents 0.1258
_diffrn_reflns_limit_h_max 7
_diffrn_reflns_limit_h_min -7
_diffrn_reflns_limit_k_max 27
_diffrn_reflns_limit_k_min -40
_diffrn_reflns_limit_l_max 9
_diffrn_reflns_limit_l_min -10
_diffrn_reflns_number 9627
_diffrn_reflns_theta_full 25.32
_diffrn_reflns_theta_max 25.32
_diffrn_standards_number 0
_exptl_absorpt_coefficient_mu 2.358
_exptl_absorpt_correction_T_max 0.932
_exptl_absorpt_correction_T_min 0.281
_exptl_absorpt_correction_type multi-scan
_exptl_absorpt_process_details 'REQAB (Rigaku, 1998)'
_exptl_crystal_colour colorless
_exptl_crystal_density_diffrn 1.475
_exptl_crystal_density_method 'not measured'
_exptl_crystal_description prism
_exptl_crystal_F_000 800.00
_exptl_crystal_size_max 0.100
_exptl_crystal_size_mid 0.030
_exptl_crystal_size_min 0.030
_refine_diff_density_max 2.020
_refine_diff_density_min -1.490
_refine_ls_abs_structure_details 'Flack, H. D. (1983), Acta Cryst. A39, 876-881.  1524 Friedel Pairs'
_refine_ls_abs_structure_Flack 0.03(3)
_refine_ls_extinction_method none
_refine_ls_goodness_of_fit_ref 1.043
_refine_ls_hydrogen_treatment constr
_refine_ls_number_parameters 433
_refine_ls_number_reflns 4687
_refine_ls_number_restraints 1
_refine_ls_R_factor_gt 0.1074
_refine_ls_shift/su_max 0.007
_refine_ls_structure_factor_coef Fsqd
_refine_ls_weighting_details 'w = 1/[\s^2^(Fo^2^)+(0.1596P)^2^+2.2190P] where P=(Fo^2^+2Fc^2^)/3'
_refine_ls_weighting_scheme calc
_refine_ls_wR_factor_ref 0.2924
_reflns_number_gt 3341
_reflns_number_total 4687
_reflns_threshold_expression F^2^>2.0\s(F^2^)
_cod_data_source_file ol500873s_si_002.cif
_cod_data_source_block slas7
_cod_depositor_comments 'Adding full bibliography for 1514344.cif.'
_cod_original_cell_volume 1762.3(13)
_cod_database_code 1514344

loop_
_symmetry_equiv_pos_site_id
_symmetry_equiv_pos_as_xyz
1 +X,+Y,+Z
2 -X,1/2+Y,-Z

loop_
_atom_site_label
_atom_site_type_symbol
_atom_site_fract_x
_atom_site_fract_y
_atom_site_fract_z
_atom_site_U_iso_or_equiv
_atom_site_adp_type
_atom_site_occupancy
_atom_site_symmetry_multiplicity
_atom_site_calc_flag
_atom_site_refinement_flags
Br11 Br 0.6982(3) 0.33710(5) 0.5066(2) 0.0457(5) Uani 1.0 2 d .
Br31 Br 0.5697(4) 0.29926(5) -0.0093(3) 0.0495(6) Uani 1.0 2 d .
O1 O -0.1005(19) 0.1682(4) 0.4734(13) 0.039(3) Uani 1.0 2 d .
O2 O 0.252(3) 0.1456(4) 0.4734(14) 0.042(3) Uani 1.0 2 d .
O6 O -0.024(2) 0.0905(4) -0.1100(14) 0.041(3) Uani 1.0 2 d .
O7 O 0.336(2) 0.1035(4) -0.0238(13) 0.040(3) Uani 1.0 2 d .
O21 O 1.140(2) 0.4860(4) 0.0303(14) 0.039(3) Uani 1.0 2 d .
O22 O 0.789(2) 0.5054(4) -0.0311(13) 0.042(3) Uani 1.0 2 d .
O26 O 1.489(3) 0.5174(5) 0.4208(16) 0.053(4) Uani 1.0 2 d .
O27 O 1.292(3) 0.5520(4) 0.5814(14) 0.049(4) Uani 1.0 2 d .
C1 C -0.123(4) 0.1452(6) 0.6144(19) 0.049(5) Uani 1.0 2 d .
C2 C 0.098(3) 0.1662(5) 0.4209(18) 0.035(4) Uani 1.0 2 d .
C3 C 0.105(3) 0.1935(5) 0.2823(17) 0.033(4) Uani 1.0 2 d .
C4 C 0.187(3) 0.1689(5) 0.1445(18) 0.035(4) Uani 1.0 2 d .
C5 C 0.051(3) 0.1319(6) 0.1163(19) 0.039(4) Uani 1.0 2 d .
C6 C 0.112(3) 0.1064(6) -0.0232(19) 0.035(4) Uani 1.0 2 d .
C7 C 0.411(3) 0.0832(6) -0.154(3) 0.047(5) Uani 1.0 2 d .
C8 C 0.257(3) 0.2291(5) 0.3299(16) 0.028(4) Uani 1.0 2 d .
C9 C 0.481(3) 0.2242(5) 0.3836(17) 0.032(4) Uani 1.0 2 d .
C10 C 0.610(3) 0.2551(5) 0.4315(18) 0.033(4) Uani 1.0 2 d .
C11 C 0.525(3) 0.2930(5) 0.4274(17) 0.031(4) Uani 1.0 2 d .
C12 C 0.301(3) 0.3000(5) 0.3735(15) 0.031(4) Uani 1.0 2 d .
C13 C 0.176(3) 0.2670(5) 0.3264(17) 0.030(4) Uani 1.0 2 d .
C14 C 0.202(3) 0.1940(6) 0.0002(18) 0.037(5) Uani 1.0 2 d .
C15 C 0.392(3) 0.1936(6) -0.072(2) 0.038(4) Uani 1.0 2 d .
C16 C 0.398(4) 0.2164(5) -0.2086(18) 0.038(5) Uani 1.0 2 d .
C17 C 0.224(3) 0.2406(6) -0.2623(19) 0.040(5) Uani 1.0 2 d .
C18 C 0.035(3) 0.2425(6) -0.181(2) 0.040(5) Uani 1.0 2 d .
C19 C 0.019(3) 0.2189(5) -0.0528(19) 0.035(4) Uani 1.0 2 d .
C21 C 1.200(4) 0.5035(6) -0.1122(18) 0.042(5) Uani 1.0 2 d .
C22 C 0.922(3) 0.4886(5) 0.0592(18) 0.033(4) Uani 1.0 2 d .
C23 C 0.870(3) 0.4689(5) 0.2064(17) 0.032(4) Uani 1.0 2 d .
C24 C 1.074(3) 0.4735(5) 0.3345(16) 0.029(4) Uani 1.0 2 d .
C25 C 1.086(3) 0.5177(5) 0.377(2) 0.039(4) Uani 1.0 2 d .
C26 C 1.315(4) 0.5285(5) 0.462(2) 0.044(6) Uani 1.0 2 d .
C27 C 1.500(4) 0.5639(7) 0.666(3) 0.060(6) Uani 1.0 2 d .
C28 C 0.811(3) 0.4260(5) 0.1639(18) 0.029(4) Uani 1.0 2 d .
C29 C 0.587(3) 0.4184(5) 0.1007(17) 0.031(4) Uani 1.0 2 d .
C30 C 0.525(4) 0.3818(5) 0.056(2) 0.040(5) Uani 1.0 2 d .
C31 C 0.663(3) 0.3510(5) 0.0565(19) 0.035(4) Uani 1.0 2 d .
C32 C 0.889(3) 0.3573(5) 0.1167(18) 0.032(4) Uani 1.0 2 d .
C33 C 0.957(3) 0.3935(5) 0.1633(19) 0.031(4) Uani 1.0 2 d .
C34 C 1.046(3) 0.4474(6) 0.4735(19) 0.033(4) Uani 1.0 2 d .
C35 C 0.865(3) 0.4480(6) 0.557(2) 0.040(5) Uani 1.0 2 d .
C36 C 0.843(4) 0.4263(6) 0.683(2) 0.050(5) Uani 1.0 2 d .
C37 C 1.018(4) 0.4001(7) 0.735(3) 0.051(6) Uani 1.0 2 d .
C38 C 1.205(3) 0.3977(6) 0.657(2) 0.043(5) Uani 1.0 2 d .
C39 C 1.215(3) 0.4217(5) 0.524(2) 0.036(4) Uani 1.0 2 d .
H1A H -0.0153 0.1551 0.6966 0.0591 Uiso 1.0 2 calc R
H1B H -0.0938 0.1169 0.5955 0.0591 Uiso 1.0 2 calc R
H1C H -0.2733 0.1483 0.6450 0.0591 Uiso 1.0 2 calc R
H3 H -0.0480 0.2037 0.2516 0.0402 Uiso 1.0 2 calc R
H4 H 0.3418 0.1599 0.1781 0.0418 Uiso 1.0 2 calc R
H5A H -0.1074 0.1397 0.0991 0.0473 Uiso 1.0 2 calc R
H5B H 0.0685 0.1151 0.2098 0.0473 Uiso 1.0 2 calc R
H7A H 0.3578 0.0975 -0.2485 0.0559 Uiso 1.0 2 calc R
H7B H 0.3524 0.0558 -0.1588 0.0559 Uiso 1.0 2 calc R
H7C H 0.5734 0.0824 -0.1445 0.0559 Uiso 1.0 2 calc R
H9 H 0.5439 0.1981 0.3860 0.0389 Uiso 1.0 2 calc R
H10 H 0.7603 0.2508 0.4687 0.0390 Uiso 1.0 2 calc R
H12 H 0.2388 0.3261 0.3700 0.0371 Uiso 1.0 2 calc R
H13 H 0.0247 0.2710 0.2895 0.0361 Uiso 1.0 2 calc R
H15 H 0.5168 0.1785 -0.0320 0.0461 Uiso 1.0 2 calc R
H16 H 0.5249 0.2149 -0.2641 0.0456 Uiso 1.0 2 calc R
H17 H 0.2319 0.2558 -0.3534 0.0482 Uiso 1.0 2 calc R
H18 H -0.0827 0.2602 -0.2144 0.0478 Uiso 1.0 2 calc R
H19 H -0.1115 0.2193 -0.0007 0.0423 Uiso 1.0 2 calc R
H21A H 1.1642 0.5321 -0.1139 0.0507 Uiso 1.0 2 calc R
H21B H 1.1170 0.4903 -0.1994 0.0507 Uiso 1.0 2 calc R
H21C H 1.3597 0.5001 -0.1194 0.0507 Uiso 1.0 2 calc R
H23 H 0.7369 0.4822 0.2436 0.0379 Uiso 1.0 2 calc R
H24 H 1.2140 0.4657 0.2895 0.0347 Uiso 1.0 2 calc R
H25A H 0.9669 0.5241 0.4432 0.0473 Uiso 1.0 2 calc R
H25B H 1.0609 0.5340 0.2822 0.0473 Uiso 1.0 2 calc R
H27A H 1.5899 0.5787 0.5972 0.0717 Uiso 1.0 2 calc R
H27B H 1.5807 0.5401 0.7046 0.0717 Uiso 1.0 2 calc R
H27C H 1.4687 0.5811 0.7520 0.0717 Uiso 1.0 2 calc R
H29 H 0.4823 0.4396 0.0910 0.0372 Uiso 1.0 2 calc R
H30 H 0.3733 0.3775 0.0217 0.0481 Uiso 1.0 2 calc R
H32 H 0.9902 0.3356 0.1233 0.0389 Uiso 1.0 2 calc R
H33 H 1.1090 0.3974 0.1972 0.0378 Uiso 1.0 2 calc R
H35 H 0.7453 0.4651 0.5225 0.0485 Uiso 1.0 2 calc R
H36 H 0.7143 0.4284 0.7371 0.0594 Uiso 1.0 2 calc R
H37 H 1.0059 0.3840 0.8229 0.0616 Uiso 1.0 2 calc R
H38 H 1.3248 0.3806 0.6918 0.0518 Uiso 1.0 2 calc R
H39 H 1.3416 0.4199 0.4676 0.0436 Uiso 1.0 2 calc R

loop_
_atom_site_aniso_label
_atom_site_aniso_U_11
_atom_site_aniso_U_22
_atom_site_aniso_U_33
_atom_site_aniso_U_12
_atom_site_aniso_U_13
_atom_site_aniso_U_23
Br11 0.0378(11) 0.0533(11) 0.0464(11) -0.0115(9) 0.0060(8) -0.0056(8)
Br31 0.0416(12) 0.0546(11) 0.0537(12) -0.0115(9) 0.0118(9) -0.0127(9)
O1 0.016(6) 0.065(8) 0.039(7) -0.008(6) 0.016(5) 0.009(5)
O2 0.045(9) 0.041(8) 0.038(7) 0.006(6) 0.001(6) 0.017(5)
O6 0.026(7) 0.057(8) 0.039(8) -0.016(6) -0.007(6) -0.002(6)
O7 0.030(8) 0.061(8) 0.029(7) -0.005(6) 0.001(5) -0.012(5)
O21 0.017(7) 0.056(8) 0.048(8) -0.010(6) 0.015(6) 0.009(6)
O22 0.033(7) 0.061(8) 0.034(7) 0.002(6) 0.015(6) 0.005(5)
O26 0.016(7) 0.087(11) 0.056(9) -0.003(7) 0.001(6) 0.001(7)
O27 0.063(10) 0.051(8) 0.035(8) -0.004(7) 0.009(7) -0.009(6)
C1 0.063(14) 0.071(14) 0.017(9) 0.011(10) 0.019(9) 0.011(8)
C2 0.042(11) 0.045(11) 0.018(9) -0.015(9) 0.000(7) -0.004(7)
C3 0.020(9) 0.057(11) 0.024(9) 0.007(8) 0.008(7) 0.005(7)
C4 0.042(11) 0.037(9) 0.026(9) -0.012(8) 0.005(8) -0.003(7)
C5 0.023(9) 0.063(12) 0.033(10) 0.003(8) 0.008(7) 0.001(7)
C6 0.021(10) 0.053(11) 0.031(10) 0.004(8) 0.002(7) -0.000(7)
C7 0.022(10) 0.071(13) 0.046(12) 0.002(9) -0.000(8) 0.005(9)
C8 0.040(10) 0.036(9) 0.009(7) -0.003(7) 0.006(6) -0.001(6)
C9 0.035(11) 0.044(10) 0.019(8) 0.004(8) 0.007(7) -0.001(6)
C10 0.032(10) 0.040(10) 0.029(9) -0.006(8) 0.016(7) -0.018(7)
C11 0.017(8) 0.051(11) 0.024(8) -0.011(8) -0.000(6) -0.002(7)
C12 0.042(10) 0.041(9) 0.013(7) 0.012(8) 0.017(6) 0.005(6)
C13 0.037(10) 0.031(9) 0.022(8) 0.004(7) 0.005(7) -0.007(6)
C14 0.050(14) 0.041(10) 0.017(9) -0.006(8) -0.017(8) 0.004(6)
C15 0.019(10) 0.059(12) 0.038(11) -0.008(8) 0.006(8) -0.012(8)
C16 0.057(13) 0.032(9) 0.027(9) -0.008(9) 0.016(8) -0.010(7)
C17 0.040(11) 0.066(12) 0.015(8) 0.006(9) 0.006(7) 0.001(7)
C18 0.030(11) 0.058(12) 0.032(10) 0.000(8) 0.005(8) 0.004(8)
C19 0.024(10) 0.050(11) 0.031(9) 0.015(8) -0.004(7) 0.002(7)
C21 0.041(11) 0.071(12) 0.020(9) -0.005(9) 0.022(7) 0.005(7)
C22 0.015(9) 0.060(11) 0.022(9) -0.000(8) -0.006(6) -0.002(7)
C23 0.020(9) 0.049(10) 0.026(9) 0.008(7) 0.002(7) 0.001(6)
C24 0.012(8) 0.064(11) 0.011(8) 0.008(7) 0.003(6) -0.000(7)
C25 0.029(10) 0.050(11) 0.038(10) 0.001(8) -0.002(8) -0.006(7)
C26 0.064(16) 0.030(10) 0.035(11) -0.008(9) -0.015(10) 0.003(7)
C27 0.065(15) 0.086(16) 0.029(11) -0.021(12) 0.008(9) -0.006(9)
C28 0.010(8) 0.046(10) 0.031(9) -0.004(7) 0.004(6) 0.001(7)
C29 0.006(8) 0.063(11) 0.024(8) 0.001(7) 0.002(6) 0.002(7)
C30 0.039(11) 0.040(11) 0.041(10) -0.011(9) 0.003(8) -0.005(7)
C31 0.031(10) 0.043(11) 0.034(10) -0.015(8) 0.009(7) -0.000(7)
C32 0.025(10) 0.044(10) 0.028(9) 0.003(7) 0.001(7) -0.007(6)
C33 0.029(10) 0.023(8) 0.042(10) -0.003(7) 0.002(7) 0.001(6)
C34 0.014(9) 0.052(11) 0.036(10) -0.001(7) 0.014(7) -0.009(7)
C35 0.018(10) 0.063(12) 0.041(11) -0.004(8) 0.009(8) -0.003(8)
C36 0.036(12) 0.086(15) 0.027(10) -0.005(10) 0.007(8) 0.004(9)
C37 0.040(12) 0.076(14) 0.039(11) -0.033(10) 0.012(9) 0.012(9)
C38 0.023(10) 0.065(13) 0.043(11) -0.006(9) 0.012(8) 0.027(9)
C39 0.015(9) 0.052(12) 0.043(11) -0.012(8) 0.005(7) -0.003(7)

loop_
_atom_type_symbol
_atom_type_description
_atom_type_scat_dispersion_real
_atom_type_scat_dispersion_imag
_atom_type_scat_source
C C 0.0033 0.0016
;
International Tables for Crystallography
(1992, Vol. C, Tables 4.2.6.8 and 6.1.1.4)
;
H H 0.0000 0.0000
;
International Tables for Crystallography
(1992, Vol. C, Table 6.1.1.4)
;
Br Br -0.2901 2.4595
;
International Tables for Crystallography
(1992, Vol. C, Tables 4.2.6.8 and 6.1.1.4)
;
O O 0.0106 0.0060
;
International Tables for Crystallography
(1992, Vol. C, Tables 4.2.6.8 and 6.1.1.4)
;

loop_
_geom_angle_atom_site_label_1
_geom_angle_atom_site_label_2
_geom_angle_atom_site_label_3
_geom_angle
_geom_angle_publ_flag
C1 O1 C2 114.8(14) yes
C6 O7 C7 115.2(13) yes
C21 O21 C22 117.1(13) yes
C26 O27 C27 114.4(17) yes
O1 C2 O2 125.9(16) yes
O1 C2 C3 109.9(14) yes
O2 C2 C3 124.2(17) yes
C2 C3 C4 109.3(14) yes
C2 C3 C8 108.1(12) yes
C4 C3 C8 112.7(14) yes
C3 C4 C5 110.4(15) yes
C3 C4 C14 113.1(14) yes
C5 C4 C14 113.1(14) yes
C4 C5 C6 114.5(15) yes
O6 C6 O7 126.6(16) yes
O6 C6 C5 122.9(16) yes
O7 C6 C5 110.4(13) yes
C3 C8 C9 122.4(14) yes
C3 C8 C13 120.6(15) yes
C9 C8 C13 117.0(15) yes
C8 C9 C10 122.0(16) yes
C9 C10 C11 120.2(16) yes
Br11 C11 C10 121.1(12) yes
Br11 C11 C12 118.2(12) yes
C10 C11 C12 120.6(15) yes
C11 C12 C13 116.7(15) yes
C8 C13 C12 123.5(16) yes
C4 C14 C15 119.7(16) yes
C4 C14 C19 119.3(16) yes
C15 C14 C19 121.0(16) yes
C14 C15 C16 118.3(16) yes
C15 C16 C17 121.7(18) yes
C16 C17 C18 119.2(16) yes
C17 C18 C19 120.4(17) yes
C14 C19 C18 119.2(17) yes
O21 C22 O22 120.0(15) yes
O21 C22 C23 114.4(13) yes
O22 C22 C23 125.6(15) yes
C22 C23 C24 110.3(13) yes
C22 C23 C28 105.5(13) yes
C24 C23 C28 114.4(13) yes
C23 C24 C25 106.2(13) yes
C23 C24 C34 111.7(13) yes
C25 C24 C34 111.7(13) yes
C24 C25 C26 111.1(14) yes
O26 C26 O27 125.3(19) yes
O26 C26 C25 123.5(16) yes
O27 C26 C25 111.2(18) yes
C23 C28 C29 116.9(14) yes
C23 C28 C33 126.9(14) yes
C29 C28 C33 115.8(14) yes
C28 C29 C30 120.3(16) yes
C29 C30 C31 123.9(18) yes
Br31 C31 C30 122.8(14) yes
Br31 C31 C32 119.5(12) yes
C30 C31 C32 117.6(16) yes
C31 C32 C33 120.3(15) yes
C28 C33 C32 122.0(15) yes
C24 C34 C35 124.9(15) yes
C24 C34 C39 118.7(15) yes
C35 C34 C39 116.4(16) yes
C34 C35 C36 125.2(18) yes
C35 C36 C37 118.0(19) yes
C36 C37 C38 120.5(18) yes
C37 C38 C39 118.0(17) yes
C34 C39 C38 122.0(16) yes
O1 C1 H1A 109.463 no
O1 C1 H1B 109.471 no
O1 C1 H1C 109.463 no
H1A C1 H1B 109.479 no
H1A C1 H1C 109.464 no
H1B C1 H1C 109.487 no
C2 C3 H3 108.884 no
C4 C3 H3 108.888 no
C8 C3 H3 108.890 no
C3 C4 H4 106.573 no
C5 C4 H4 106.591 no
C14 C4 H4 106.569 no
C4 C5 H5A 108.640 no
C4 C5 H5B 108.628 no
C6 C5 H5A 108.633 no
C6 C5 H5B 108.637 no
H5A C5 H5B 107.582 no
O7 C7 H7A 109.457 no
O7 C7 H7B 109.465 no
O7 C7 H7C 109.469 no
H7A C7 H7B 109.487 no
H7A C7 H7C 109.474 no
H7B C7 H7C 109.476 no
C8 C9 H9 118.998 no
C10 C9 H9 118.998 no
C9 C10 H10 119.869 no
C11 C10 H10 119.902 no
C11 C12 H12 121.632 no
C13 C12 H12 121.633 no
C8 C13 H13 118.226 no
C12 C13 H13 118.256 no
C14 C15 H15 120.837 no
C16 C15 H15 120.845 no
C15 C16 H16 119.155 no
C17 C16 H16 119.173 no
C16 C17 H17 120.415 no
C18 C17 H17 120.421 no
C17 C18 H18 119.812 no
C19 C18 H18 119.805 no
C14 C19 H19 120.379 no
C18 C19 H19 120.389 no
O21 C21 H21A 109.468 no
O21 C21 H21B 109.478 no
O21 C21 H21C 109.471 no
H21A C21 H21B 109.470 no
H21A C21 H21C 109.477 no
H21B C21 H21C 109.462 no
C22 C23 H23 108.838 no
C24 C23 H23 108.828 no
C28 C23 H23 108.826 no
C23 C24 H24 109.074 no
C25 C24 H24 109.091 no
C34 C24 H24 109.065 no
C24 C25 H25A 109.410 no
C24 C25 H25B 109.415 no
C26 C25 H25A 109.409 no
C26 C25 H25B 109.411 no
H25A C25 H25B 108.020 no
O27 C27 H27A 109.473 no
O27 C27 H27B 109.462 no
O27 C27 H27C 109.470 no
H27A C27 H27B 109.477 no
H27A C27 H27C 109.467 no
H27B C27 H27C 109.478 no
C28 C29 H29 119.858 no
C30 C29 H29 119.843 no
C29 C30 H30 118.043 no
C31 C30 H30 118.060 no
C31 C32 H32 119.872 no
C33 C32 H32 119.875 no
C28 C33 H33 119.023 no
C32 C33 H33 119.015 no
C34 C35 H35 117.415 no
C36 C35 H35 117.414 no
C35 C36 H36 121.015 no
C37 C36 H36 121.011 no
C36 C37 H37 119.772 no
C38 C37 H37 119.764 no
C37 C38 H38 121.002 no
C39 C38 H38 120.988 no
C34 C39 H39 119.020 no
C38 C39 H39 119.009 no

loop_
_geom_bond_atom_site_label_1
_geom_bond_atom_site_label_2
_geom_bond_distance
_geom_bond_publ_flag
Br11 C11 1.902(16) yes
Br31 C31 1.892(17) yes
O1 C1 1.47(2) yes
O1 C2 1.33(3) yes
O2 C2 1.22(3) yes
O6 C6 1.19(2) yes
O7 C6 1.36(3) yes
O7 C7 1.44(3) yes
O21 C21 1.45(3) yes
O21 C22 1.37(2) yes
O22 C22 1.212(19) yes
O26 C26 1.20(3) yes
O27 C26 1.32(3) yes
O27 C27 1.45(3) yes
C2 C3 1.52(3) yes
C3 C4 1.58(3) yes
C3 C8 1.54(3) yes
C4 C5 1.49(3) yes
C4 C14 1.52(3) yes
C5 C6 1.56(3) yes
C8 C9 1.40(3) yes
C8 C13 1.36(2) yes
C9 C10 1.34(3) yes
C10 C11 1.37(3) yes
C11 C12 1.41(2) yes
C12 C13 1.38(3) yes
C14 C15 1.36(3) yes
C14 C19 1.42(3) yes
C15 C16 1.42(3) yes
C16 C17 1.37(3) yes
C17 C18 1.40(3) yes
C18 C19 1.38(3) yes
C22 C23 1.51(3) yes
C23 C24 1.60(2) yes
C23 C28 1.52(3) yes
C24 C25 1.52(3) yes
C24 C34 1.52(3) yes
C25 C26 1.56(3) yes
C28 C29 1.44(2) yes
C28 C33 1.40(3) yes
C29 C30 1.33(3) yes
C30 C31 1.33(3) yes
C31 C32 1.43(3) yes
C32 C33 1.33(3) yes
C34 C35 1.38(3) yes
C34 C39 1.37(3) yes
C35 C36 1.34(3) yes
C36 C37 1.41(3) yes
C37 C38 1.38(3) yes
C38 C39 1.42(3) yes
C1 H1A 0.980 no
C1 H1B 0.980 no
C1 H1C 0.980 no
C3 H3 1.000 no
C4 H4 1.000 no
C5 H5A 0.990 no
C5 H5B 0.990 no
C7 H7A 0.980 no
C7 H7B 0.980 no
C7 H7C 0.980 no
C9 H9 0.950 no
C10 H10 0.950 no
C12 H12 0.950 no
C13 H13 0.950 no
C15 H15 0.950 no
C16 H16 0.950 no
C17 H17 0.950 no
C18 H18 0.950 no
C19 H19 0.950 no
C21 H21A 0.980 no
C21 H21B 0.980 no
C21 H21C 0.980 no
C23 H23 1.000 no
C24 H24 1.000 no
C25 H25A 0.990 no
C25 H25B 0.990 no
C27 H27A 0.980 no
C27 H27B 0.980 no
C27 H27C 0.980 no
C29 H29 0.950 no
C30 H30 0.950 no
C32 H32 0.950 no
C33 H33 0.950 no
C35 H35 0.950 no
C36 H36 0.950 no
C37 H37 0.950 no
C38 H38 0.950 no
C39 H39 0.950 no

loop_
_geom_contact_atom_site_label_1
_geom_contact_atom_site_label_2
_geom_contact_distance
_geom_contact_publ_flag
_geom_contact_site_symmetry_2
O1 C4 3.50(2) no .
O1 C5 3.55(2) no .
O1 C8 3.31(2) no .
O2 C1 2.68(3) no .
O2 C4 2.97(2) no .
O2 C5 3.28(2) no .
O2 C8 3.065(19) no .
O2 C9 3.11(2) no .
O6 C4 3.60(2) no .
O6 C7 2.71(3) no .
O7 C4 2.83(2) no .
O7 C14 3.15(3) no .
O7 C15 3.07(3) no .
O21 C24 2.759(19) no .
O21 C25 3.25(3) no .
O21 C28 3.13(2) no .
O21 C33 3.52(2) no .
O22 C21 2.65(3) no .
O22 C28 3.15(2) no .
O22 C29 3.40(2) no .
O26 C24 2.95(2) no .
O26 C27 2.64(3) no .
O27 C24 3.57(2) no .
C2 C5 2.89(3) no .
C2 C9 3.07(3) no .
C2 C13 3.52(3) no .
C3 C19 3.05(3) no .
C4 C9 3.20(3) no .
C5 C15 3.44(3) no .
C5 C19 3.26(3) no .
C6 C14 2.98(3) no .
C6 C15 3.42(3) no .
C8 C11 2.77(3) no .
C8 C14 3.10(2) no .
C8 C19 3.53(2) no .
C9 C12 2.76(3) no .
C10 C13 2.73(3) no .
C14 C17 2.79(3) no .
C15 C18 2.80(3) no .
C16 C19 2.77(3) no .
C22 C25 3.02(3) no .
C22 C29 3.15(3) no .
C22 C33 3.31(3) no .
C23 C35 3.15(3) no .
C24 C33 3.11(3) no .
C25 C35 3.18(3) no .
C25 C39 3.52(3) no .
C26 C34 3.17(3) no .
C28 C31 2.80(3) no .
C28 C34 3.03(3) no .
C28 C35 3.50(3) no .
C29 C32 2.74(3) no .
C30 C33 2.72(3) no .
C33 C34 3.26(3) no .
C33 C39 3.51(3) no .
C34 C37 2.80(3) no .
C35 C38 2.74(3) no .
C36 C39 2.76(3) no .
Br11 C36 3.44(2) no .
Br11 C37 3.38(2) no .
Br31 C16 3.385(16) no .
Br31 C17 3.501(18) no .
O1 C9 3.19(2) no 1_455
O1 C10 3.40(2) no 1_455
O2 C27 3.39(3) no 2_746
O6 O22 3.362(17) no 2_645
O6 C1 3.04(2) no 1_554
O6 C7 3.41(3) no 1_455
O6 C22 3.48(2) no 2_645
O6 C25 3.37(2) no 2_645
O7 O22 3.411(17) no 2_645
O7 C27 3.46(3) no 2_746
O21 C29 3.53(2) no 1_655
O22 O6 3.362(17) no 2_655
O22 O7 3.411(17) no 2_655
O22 C6 3.45(3) no 2_655
O22 C7 3.35(3) no 2_655
O22 C21 3.57(3) no 1_455
O26 C7 3.30(3) no 2_755
O26 C23 3.50(2) no 1_655
O26 C35 3.39(3) no 1_655
O27 C21 3.23(3) no 1_556
C1 O6 3.04(2) no 1_556
C1 C6 3.59(3) no 1_556
C6 O22 3.45(3) no 2_645
C6 C1 3.59(3) no 1_554
C7 O6 3.41(3) no 1_655
C7 O22 3.35(3) no 2_645
C7 O26 3.30(3) no 2_745
C9 O1 3.19(2) no 1_655
C10 O1 3.40(2) no 1_655
C16 Br31 3.385(16) no .
C17 Br31 3.501(18) no .
C21 O22 3.57(3) no 1_655
C21 O27 3.23(3) no 1_554
C21 C27 3.44(3) no 1_554
C22 O6 3.48(2) no 2_655
C23 O26 3.50(2) no 1_455
C25 O6 3.37(2) no 2_655
C27 O2 3.39(3) no 2_756
C27 O7 3.46(3) no 2_756
C27 C21 3.44(3) no 1_556
C29 O21 3.53(2) no 1_455
C35 O26 3.39(3) no 1_455
C36 Br11 3.44(2) no .
C37 Br11 3.38(2) no .
Br11 H10 2.9351 no .
Br11 H12 2.9436 no .
Br31 H30 2.8976 no .
Br31 H32 2.9563 no .
O1 H3 2.3220 no .
O1 H5A 3.4066 no .
O1 H5B 3.1554 no .
O2 H1A 2.6699 no .
O2 H1B 2.6208 no .
O2 H3 3.1923 no .
O2 H4 2.7306 no .
O2 H5B 2.6664 no .
O2 H9 2.6536 no .
O6 H5A 2.5457 no .
O6 H5B 2.9198 no .
O6 H7A 2.7196 no .
O6 H7B 2.6271 no .
O7 H4 2.5814 no .
O7 H5A 3.2156 no .
O7 H5B 2.7484 no .
O7 H15 2.7411 no .
O21 H23 3.2112 no .
O21 H24 2.3685 no .
O21 H25B 2.8028 no .
O21 H33 3.3165 no .
O22 H21A 2.6035 no .
O22 H21B 2.6278 no .
O22 H23 2.5733 no .
O22 H25B 3.2061 no .
O22 H29 3.1304 no .
O26 H24 2.5951 no .
O26 H25A 3.1925 no .
O26 H25B 2.8115 no .
O26 H27A 2.6030 no .
O26 H27B 2.6047 no .
O26 H39 3.4169 no .
O27 H25A 2.4001 no .
O27 H25B 2.9124 no .
C2 H1A 2.5936 no .
C2 H1B 2.5929 no .
C2 H1C 3.1716 no .
C2 H4 2.7062 no .
C2 H5A 3.0970 no .
C2 H5B 2.5089 no .
C2 H9 2.9462 no .
C3 H5A 2.6589 no .
C3 H5B 2.7008 no .
C3 H9 2.7286 no .
C3 H13 2.6390 no .
C3 H19 2.8252 no .
C4 H9 3.0364 no .
C4 H15 2.6527 no .
C4 H19 2.6995 no .
C5 H3 2.7667 no .
C5 H15 3.5694 no .
C5 H19 3.2186 no .
C6 H4 2.7903 no .
C6 H7A 2.5956 no .
C6 H7B 2.5899 no .
C6 H7C 3.1828 no .
C6 H15 3.4452 no .
C7 H15 3.4050 no .
C8 H4 2.7395 no .
C8 H10 3.2505 no .
C8 H12 3.2671 no .
C8 H19 3.4988 no .
C9 H3 3.3714 no .
C9 H4 2.8785 no .
C9 H13 3.2140 no .
C10 H12 3.2758 no .
C11 H9 3.1964 no .
C11 H13 3.2362 no .
C12 H10 3.2723 no .
C13 H3 2.5651 no .
C13 H9 3.2125 no .
C13 H19 3.5815 no .
C14 H3 2.8009 no .
C14 H5A 2.8014 no .
C14 H5B 3.3539 no .
C14 H16 3.2416 no .
C14 H18 3.2827 no .
C15 H4 2.5043 no .
C15 H7A 3.5649 no .
C15 H17 3.2966 no .
C15 H19 3.2774 no .
C16 H18 3.2491 no .
C17 H15 3.2914 no .
C17 H19 3.2766 no .
C18 H16 3.2503 no .
C19 H3 2.7788 no .
C19 H4 3.3230 no .
C19 H5A 3.0931 no .
C19 H13 3.4618 no .
C19 H15 3.2881 no .
C19 H17 3.2739 no .
C22 H21A 2.6421 no .
C22 H21B 2.6482 no .
C22 H21C 3.2222 no .
C22 H24 2.6641 no .
C22 H25A 3.5482 no .
C22 H25B 2.5516 no .
C22 H29 3.1570 no .
C22 H33 3.4312 no .
C23 H25A 2.7954 no .
C23 H25B 2.5253 no .
C23 H29 2.6511 no .
C23 H33 2.7985 no .
C23 H35 2.9354 no .
C24 H33 2.8284 no .
C24 H35 2.7125 no .
C24 H39 2.6130 no .
C25 H23 2.6004 no .
C25 H35 3.0754 no .
C26 H24 2.6256 no .
C26 H27A 2.5723 no .
C26 H27B 2.5678 no .
C26 H27C 3.1541 no .
C28 H24 2.9018 no .
C28 H30 3.2496 no .
C28 H32 3.2432 no .
C28 H35 3.4556 no .
C29 H23 2.5938 no .
C29 H33 3.2696 no .
C30 H32 3.2174 no .
C31 H29 3.1846 no .
C31 H33 3.2560 no .
C32 H30 3.2228 no .
C33 H23 3.3520 no .
C33 H24 3.0239 no .
C33 H29 3.2688 no .
C33 H39 3.4820 no .
C34 H23 2.8632 no .
C34 H25A 2.6187 no .
C34 H25B 3.3508 no .
C34 H33 2.9910 no .
C34 H36 3.2595 no .
C34 H38 3.2976 no .
C35 H23 3.0052 no .
C35 H24 3.3502 no .
C35 H25A 2.8237 no .
C35 H37 3.2145 no .
C35 H39 3.1993 no .
C36 H38 3.2847 no .
C37 H35 3.2111 no .
C37 H39 3.2528 no .
C38 H36 3.2799 no .
C39 H24 2.5216 no .
C39 H33 2.9803 no .
C39 H35 3.1890 no .
C39 H37 3.2642 no .
H3 H4 2.8995 no .
H3 H5A 2.5307 no .
H3 H5B 3.0757 no .
H3 H13 2.3102 no .
H3 H19 2.2655 no .
H4 H5A 2.8228 no .
H4 H5B 2.2674 no .
H4 H9 2.4537 no .
H4 H15 2.2914 no .
H5A H19 2.8011 no .
H7A H15 3.3932 no .
H7C H15 3.3893 no .
H9 H10 2.2709 no .
H12 H13 2.3249 no .
H13 H19 3.1179 no .
H15 H16 2.3715 no .
H16 H17 2.3159 no .
H17 H18 2.3567 no .
H18 H19 2.3357 no .
H21A H25B 3.5783 no .
H23 H24 2.9294 no .
H23 H25A 2.5480 no .
H23 H25B 2.6150 no .
H23 H29 2.4069 no .
H23 H35 2.5009 no .
H24 H25A 2.8696 no .
H24 H25B 2.4642 no .
H24 H33 2.4832 no .
H24 H39 2.2674 no .
H25A H35 2.5190 no .
H29 H30 2.2466 no .
H32 H33 2.2652 no .
H33 H39 2.7415 no .
H35 H36 2.2653 no .
H36 H37 2.3732 no .
H37 H38 2.3374 no .
H38 H39 2.3717 no .
Br11 H37 3.5523 no .
Br11 H38 3.2451 no 1_455
Br11 H39 3.5083 no 1_455
Br31 H16 3.5904 no .
Br31 H18 3.1717 no 1_655
Br31 H19 3.2947 no 1_655
O1 H9 2.4309 no 1_455
O1 H10 2.8864 no 1_455
O2 H1C 3.1119 no 1_655
O2 H7A 2.9357 no 1_556
O2 H16 3.5579 no 1_556
O2 H27A 2.5298 no 2_746
O2 H27C 3.4645 no 2_746
O6 H1A 2.7494 no 1_554
O6 H1B 2.7188 no 1_554
O6 H1C 3.1636 no 1_554
O6 H7C 2.4383 no 1_455
O6 H21A 2.9440 no 2_645
O6 H25B 2.4130 no 2_645
O7 H1A 3.5340 no 1_554
O7 H27B 3.5052 no 2_746
O7 H27C 2.6628 no 2_746
O21 H29 2.6002 no 1_655
O22 H7B 2.5689 no 2_655
O22 H21C 2.6466 no 1_455
O22 H27B 2.7813 no 1_454
O22 H36 3.2841 no 1_554
O26 H7A 3.2495 no 2_755
O26 H7B 2.8695 no 2_755
O26 H7C 3.2455 no 2_755
O26 H23 2.5440 no 1_655
O26 H25A 2.8864 no 1_655
O26 H35 2.4490 no 1_655
O27 H1B 2.8628 no 2_656
O27 H21A 2.9210 no 1_556
O27 H21B 3.0741 no 1_556
O27 H21C 3.1360 no 1_556
C1 H7A 3.4323 no 1_556
C1 H9 3.2314 no 1_455
C1 H16 3.3966 no 1_456
C2 H9 3.5033 no 1_455
C2 H10 3.5365 no 1_455
C2 H27A 3.4942 no 2_746
C3 H9 3.5986 no 1_455
C3 H10 3.3636 no 1_455
C5 H21A 3.5832 no 2_645
C5 H27C 3.4696 no 2_746
C6 H1A 2.9827 no 1_554
C6 H1B 3.4657 no 1_554
C6 H7C 3.4243 no 1_455
C6 H21A 3.2822 no 2_645
C6 H25B 3.4121 no 2_645
C6 H27C 3.4150 no 2_746
C7 H1C 3.4804 no 1_654
C7 H23 3.5630 no 2_645
C7 H25B 3.3922 no 2_645
C7 H27C 3.5269 no 2_746
C8 H10 3.4243 no 1_455
C8 H17 2.9288 no 1_556
C9 H3 3.2444 no 1_655
C9 H16 3.0837 no 1_556
C9 H17 3.0558 no 1_556
C10 H3 3.2150 no 1_655
C10 H13 2.9514 no 1_655
C10 H16 3.0687 no 1_556
C10 H17 3.0935 no 1_556
C10 H18 3.4641 no 1_656
C11 H13 3.4380 no 1_655
C11 H17 3.0013 no 1_556
C12 H17 2.8721 no 1_556
C12 H32 2.9932 no 1_455
C13 H10 2.9576 no 1_455
C13 H17 2.8148 no 1_556
C13 H32 3.0492 no 1_455
C14 H1A 3.1335 no 1_554
C15 H1A 3.2993 no 1_554
C15 H19 3.1326 no 1_655
C16 H1A 3.2783 no 1_554
C16 H1C 3.3572 no 1_654
C16 H18 3.4728 no 1_655
C16 H19 3.3356 no 1_655
C17 H1A 3.2103 no 1_554
C17 H10 3.5055 no 1_454
C18 H1A 3.1190 no 1_554
C18 H10 3.3570 no 1_454
C18 H16 3.2388 no 1_455
C19 H1A 3.0526 no 1_554
C19 H15 3.3479 no 1_455
C19 H16 3.3686 no 1_455
C21 H27B 3.1710 no 1_554
C21 H27C 3.3379 no 1_554
C21 H29 3.1731 no 1_655
C22 H7B 2.9742 no 2_655
C22 H36 3.5923 no 1_554
C23 H7B 3.2156 no 2_655
C24 H29 3.5911 no 1_655
C25 H1B 3.3273 no 2_656
C25 H7B 3.3684 no 2_655
C26 H1B 3.2660 no 2_656
C26 H7B 3.5954 no 2_755
C26 H7C 3.4316 no 2_755
C26 H21B 3.5363 no 1_556
C26 H35 3.3600 no 1_655
C27 H4 3.5838 no 2_756
C27 H5B 3.2259 no 2_756
C27 H21A 3.1155 no 1_556
C27 H21C 3.0195 no 1_556
C28 H37 3.5941 no 1_554
C29 H21C 3.5445 no 1_455
C29 H24 3.3180 no 1_455
C29 H33 3.1640 no 1_455
C29 H36 3.3592 no 1_554
C30 H33 2.9521 no 1_455
C30 H36 3.4810 no 1_554
C30 H37 3.5818 no 1_454
C30 H38 3.3011 no 1_454
C31 H37 3.2413 no 1_554
C32 H12 3.0989 no 1_655
C32 H13 3.3266 no 1_655
C32 H30 3.1938 no 1_655
C32 H37 2.8719 no 1_554
C33 H12 3.2684 no 1_655
C33 H30 2.9592 no 1_655
C33 H37 3.0366 no 1_554
C34 H21B 3.1933 no 1_556
C35 H21B 2.8734 no 1_556
C35 H39 3.3239 no 1_455
C36 H21B 2.8385 no 1_556
C36 H38 3.4960 no 1_455
C36 H39 3.4271 no 1_455
C37 H21B 3.1179 no 1_556
C37 H30 3.2392 no 1_656
C38 H12 3.4902 no 1_655
C38 H21B 3.4009 no 1_556
C38 H30 3.3242 no 1_656
C38 H36 3.2589 no 1_655
C39 H12 3.4772 no 1_655
C39 H21B 3.4267 no 1_556
C39 H35 3.5230 no 1_655
C39 H36 3.4069 no 1_655
H1A O6 2.7494 no 1_556
H1A O7 3.5340 no 1_556
H1A C6 2.9827 no 1_556
H1A C14 3.1335 no 1_556
H1A C15 3.2993 no 1_556
H1A C16 3.2783 no 1_556
H1A C17 3.2103 no 1_556
H1A C18 3.1190 no 1_556
H1A C19 3.0526 no 1_556
H1A H7A 2.9722 no 1_556
H1A H16 3.4697 no 1_456
H1A H19 3.4997 no 1_556
H1B O6 2.7188 no 1_556
H1B O27 2.8628 no 2_646
H1B C6 3.4657 no 1_556
H1B C25 3.3273 no 2_646
H1B C26 3.2660 no 2_646
H1B H7A 3.0084 no 1_556
H1B H7C 3.3783 no 1_456
H1B H25A 3.2236 no 2_646
H1B H25B 2.9719 no 2_646
H1B H27A 3.5403 no 2_646
H1C O2 3.1119 no 1_455
H1C O6 3.1636 no 1_556
H1C C7 3.4804 no 1_456
H1C C16 3.3572 no 1_456
H1C H7A 3.0219 no 1_456
H1C H7C 3.0720 no 1_456
H1C H9 2.9427 no 1_455
H1C H15 3.3597 no 1_456
H1C H16 2.6945 no 1_456
H1C H27A 3.5804 no 2_646
H3 C9 3.2444 no 1_455
H3 C10 3.2150 no 1_455
H3 H9 2.8382 no 1_455
H3 H10 2.7994 no 1_455
H3 H15 3.5460 no 1_455
H4 C27 3.5838 no 2_746
H4 H5A 3.5315 no 1_655
H4 H27A 3.3551 no 2_746
H4 H27C 2.9167 no 2_746
H5A H4 3.5315 no 1_455
H5A H7C 3.3426 no 1_455
H5A H15 2.7721 no 1_455
H5A H27C 3.2942 no 2_646
H5B C27 3.2259 no 2_746
H5B H21A 3.1897 no 2_645
H5B H27A 2.8194 no 2_746
H5B H27B 3.3260 no 2_746
H5B H27C 3.4895 no 2_646
H5B H27C 3.0116 no 2_746
H7A O2 2.9357 no 1_554
H7A O26 3.2495 no 2_745
H7A C1 3.4323 no 1_554
H7A H1A 2.9722 no 1_554
H7A H1B 3.0084 no 1_554
H7A H1C 3.0219 no 1_654
H7A H25A 3.4877 no 2_645
H7A H25B 3.2979 no 2_645
H7A H27A 3.1595 no 2_745
H7B O22 2.5689 no 2_645
H7B O26 2.8695 no 2_745
H7B C22 2.9742 no 2_645
H7B C23 3.2156 no 2_645
H7B C25 3.3684 no 2_645
H7B C26 3.5954 no 2_745
H7B H21C 3.4122 no 2_745
H7B H23 2.6156 no 2_645
H7B H25A 3.1859 no 2_645
H7B H25B 2.7290 no 2_645
H7C O6 2.4383 no 1_655
H7C O26 3.2455 no 2_745
H7C C6 3.4243 no 1_655
H7C C26 3.4316 no 2_745
H7C H1B 3.3783 no 1_654
H7C H1C 3.0720 no 1_654
H7C H5A 3.3426 no 1_655
H7C H21A 3.1280 no 2_745
H7C H21C 3.5919 no 2_745
H7C H25B 3.0764 no 2_745
H7C H27C 3.4670 no 2_746
H9 O1 2.4309 no 1_655
H9 C1 3.2314 no 1_655
H9 C2 3.5033 no 1_655
H9 C3 3.5986 no 1_655
H9 H1C 2.9427 no 1_655
H9 H3 2.8382 no 1_655
H9 H16 3.1238 no 1_556
H10 O1 2.8864 no 1_655
H10 C2 3.5365 no 1_655
H10 C3 3.3636 no 1_655
H10 C8 3.4243 no 1_655
H10 C13 2.9576 no 1_655
H10 C17 3.5055 no 1_656
H10 C18 3.3570 no 1_656
H10 H3 2.7994 no 1_655
H10 H13 2.4369 no 1_655
H10 H16 3.0909 no 1_556
H10 H17 3.1240 no 1_656
H10 H18 2.8619 no 1_656
H12 C32 3.0989 no 1_455
H12 C33 3.2684 no 1_455
H12 C38 3.4902 no 1_455
H12 C39 3.4772 no 1_455
H12 H17 3.3775 no 1_556
H12 H32 2.5315 no 1_455
H12 H33 2.8932 no 1_455
H12 H38 3.3523 no 1_455
H12 H39 3.2957 no 1_455
H13 C10 2.9514 no 1_455
H13 C11 3.4380 no 1_455
H13 C32 3.3266 no 1_455
H13 H10 2.4369 no 1_455
H13 H17 3.2944 no 1_556
H13 H32 2.6014 no 1_455
H15 C19 3.3479 no 1_655
H15 H1C 3.3597 no 1_654
H15 H3 3.5460 no 1_655
H15 H5A 2.7721 no 1_655
H15 H19 2.6223 no 1_655
H16 Br31 3.5904 no .
H16 O2 3.5579 no 1_554
H16 C1 3.3966 no 1_654
H16 C9 3.0837 no 1_554
H16 C10 3.0687 no 1_554
H16 C18 3.2388 no 1_655
H16 C19 3.3686 no 1_655
H16 H1A 3.4697 no 1_654
H16 H1C 2.6945 no 1_654
H16 H9 3.1238 no 1_554
H16 H10 3.0909 no 1_554
H16 H18 2.8148 no 1_655
H16 H19 3.0364 no 1_655
H17 C8 2.9288 no 1_554
H17 C9 3.0558 no 1_554
H17 C10 3.0935 no 1_554
H17 C11 3.0013 no 1_554
H17 C12 2.8721 no 1_554
H17 C13 2.8148 no 1_554
H17 H10 3.1240 no 1_454
H17 H12 3.3775 no 1_554
H17 H13 3.2944 no 1_554
H18 Br31 3.1717 no 1_455
H18 C10 3.4641 no 1_454
H18 C16 3.4728 no 1_455
H18 H10 2.8619 no 1_454
H18 H16 2.8148 no 1_455
H19 Br31 3.2947 no 1_455
H19 C15 3.1326 no 1_455
H19 C16 3.3356 no 1_455
H19 H1A 3.4997 no 1_554
H19 H15 2.6223 no 1_455
H19 H16 3.0364 no 1_455
H21A O6 2.9440 no 2_655
H21A O27 2.9210 no 1_554
H21A C5 3.5832 no 2_655
H21A C6 3.2822 no 2_655
H21A C27 3.1155 no 1_554
H21A H5B 3.1897 no 2_655
H21A H7C 3.1280 no 2_755
H21A H27B 3.1129 no 1_554
H21A H27C 2.8035 no 1_554
H21B O27 3.0741 no 1_554
H21B C26 3.5363 no 1_554
H21B C34 3.1933 no 1_554
H21B C35 2.8734 no 1_554
H21B C36 2.8385 no 1_554
H21B C37 3.1179 no 1_554
H21B C38 3.4009 no 1_554
H21B C39 3.4267 no 1_554
H21B H25A 3.3687 no 1_554
H21B H27B 3.4352 no 1_554
H21B H35 3.2647 no 1_554
H21B H36 3.2048 no 1_554
H21C O22 2.6466 no 1_655
H21C O27 3.1360 no 1_554
H21C C27 3.0195 no 1_554
H21C C29 3.5445 no 1_655
H21C H7B 3.4122 no 2_755
H21C H7C 3.5919 no 2_755
H21C H27B 2.5173 no 1_554
H21C H27C 3.0307 no 1_554
H21C H29 2.7863 no 1_655
H21C H36 3.5250 no 1_654
H23 O26 2.5440 no 1_455
H23 C7 3.5630 no 2_655
H23 H7B 2.6156 no 2_655
H23 H24 3.2726 no 1_455
H24 C29 3.3180 no 1_655
H24 H23 3.2726 no 1_655
H24 H29 2.6335 no 1_655
H25A O26 2.8864 no 1_455
H25A H1B 3.2236 no 2_656
H25A H7A 3.4877 no 2_655
H25A H7B 3.1859 no 2_655
H25A H21B 3.3687 no 1_556
H25A H27A 3.3067 no 1_455
H25A H27B 3.4609 no 1_455
H25B O6 2.4130 no 2_655
H25B C6 3.4121 no 2_655
H25B C7 3.3922 no 2_655
H25B H1B 2.9719 no 2_656
H25B H7A 3.2979 no 2_655
H25B H7B 2.7290 no 2_655
H25B H7C 3.0764 no 2_755
H27A O2 2.5298 no 2_756
H27A C2 3.4942 no 2_756
H27A H1B 3.5403 no 2_656
H27A H1C 3.5804 no 2_656
H27A H4 3.3551 no 2_756
H27A H5B 2.8194 no 2_756
H27A H7A 3.1595 no 2_755
H27A H25A 3.3067 no 1_655
H27B O7 3.5052 no 2_756
H27B O22 2.7813 no 1_656
H27B C21 3.1710 no 1_556
H27B H5B 3.3260 no 2_756
H27B H21A 3.1129 no 1_556
H27B H21B 3.4352 no 1_556
H27B H21C 2.5173 no 1_556
H27B H25A 3.4609 no 1_655
H27B H35 3.1816 no 1_655
H27C O2 3.4645 no 2_756
H27C O7 2.6628 no 2_756
H27C C5 3.4696 no 2_756
H27C C6 3.4150 no 2_756
H27C C7 3.5269 no 2_756
H27C C21 3.3379 no 1_556
H27C H4 2.9167 no 2_756
H27C H5A 3.2942 no 2_656
H27C H5B 3.4895 no 2_656
H27C H5B 3.0116 no 2_756
H27C H7C 3.4670 no 2_756
H27C H21A 2.8035 no 1_556
H27C H21C 3.0307 no 1_556
H29 O21 2.6002 no 1_455
H29 C21 3.1731 no 1_455
H29 C24 3.5911 no 1_455
H29 H21C 2.7863 no 1_455
H29 H24 2.6335 no 1_455
H29 H33 2.8896 no 1_455
H29 H36 3.5362 no 1_554
H29 H39 3.5415 no 1_455
H30 C32 3.1938 no 1_455
H30 C33 2.9592 no 1_455
H30 C37 3.2392 no 1_454
H30 C38 3.3242 no 1_454
H30 H32 2.9185 no 1_455
H30 H33 2.4123 no 1_455
H30 H37 2.6994 no 1_454
H30 H38 2.8744 no 1_454
H32 C12 2.9932 no 1_655
H32 C13 3.0492 no 1_655
H32 H12 2.5315 no 1_655
H32 H13 2.6014 no 1_655
H32 H30 2.9185 no 1_655
H32 H37 3.0966 no 1_554
H33 C29 3.1640 no 1_655
H33 C30 2.9521 no 1_655
H33 H12 2.8932 no 1_655
H33 H29 2.8896 no 1_655
H33 H30 2.4123 no 1_655
H33 H37 3.3057 no 1_554
H35 O26 2.4490 no 1_455
H35 C26 3.3600 no 1_455
H35 C39 3.5230 no 1_455
H35 H21B 3.2647 no 1_556
H35 H27B 3.1816 no 1_455
H35 H39 2.8739 no 1_455
H36 O22 3.2841 no 1_556
H36 C22 3.5923 no 1_556
H36 C29 3.3592 no 1_556
H36 C30 3.4810 no 1_556
H36 C38 3.2589 no 1_455
H36 C39 3.4069 no 1_455
H36 H21B 3.2048 no 1_556
H36 H21C 3.5250 no 1_456
H36 H29 3.5362 no 1_556
H36 H38 2.8452 no 1_455
H36 H39 3.1184 no 1_455
H37 Br11 3.5523 no .
H37 C28 3.5941 no 1_556
H37 C30 3.5818 no 1_656
H37 C31 3.2413 no 1_556
H37 C32 2.8719 no 1_556
H37 C33 3.0366 no 1_556
H37 H30 2.6994 no 1_656
H37 H32 3.0966 no 1_556
H37 H33 3.3057 no 1_556
H38 Br11 3.2451 no 1_655
H38 C30 3.3011 no 1_656
H38 C36 3.4960 no 1_655
H38 H12 3.3523 no 1_655
H38 H30 2.8744 no 1_656
H38 H36 2.8452 no 1_655
H39 Br11 3.5083 no 1_655
H39 C35 3.3239 no 1_655
H39 C36 3.4271 no 1_655
H39 H12 3.2957 no 1_655
H39 H29 3.5415 no 1_655
H39 H35 2.8739 no 1_655
H39 H36 3.1184 no 1_655

loop_
_geom_torsion_atom_site_label_1
_geom_torsion_atom_site_label_2
_geom_torsion_atom_site_label_3
_geom_torsion_atom_site_label_4
_geom_torsion
_geom_torsion_publ_flag
C1 O1 C2 O2 5(3) no
C1 O1 C2 C3 -175.8(12) no
C7 O7 C6 O6 8(3) no
C7 O7 C6 C5 -175.4(12) no
C21 O21 C22 O22 -1(3) no
C21 O21 C22 C23 178.4(12) no
C27 O27 C26 O26 -1(3) no
C27 O27 C26 C25 -179.0(13) no
O1 C2 C3 C4 -127.4(13) no
O1 C2 C3 C8 109.6(14) no
O2 C2 C3 C4 52(2) no
O2 C2 C3 C8 -70.8(19) no
C2 C3 C4 C5 52.6(16) no
C2 C3 C4 C14 -179.6(13) no
C2 C3 C8 C9 59.8(18) no
C2 C3 C8 C13 -117.8(14) no
C4 C3 C8 C9 -61.2(17) no
C4 C3 C8 C13 121.2(14) no
C8 C3 C4 C5 172.8(11) no
C8 C3 C4 C14 -59.3(17) no
C3 C4 C5 C6 177.3(11) no
C3 C4 C14 C15 129.2(15) no
C3 C4 C14 C19 -48(2) no
C5 C4 C14 C15 -104.4(18) no
C5 C4 C14 C19 78.5(19) no
C14 C4 C5 C6 49.4(19) no
C4 C5 C6 O6 -140.3(16) no
C4 C5 C6 O7 43.2(18) no
C3 C8 C9 C10 -176.8(12) no
C3 C8 C13 C12 177.2(12) no
C9 C8 C13 C12 -1(3) no
C13 C8 C9 C10 1(3) no
C8 C9 C10 C11 -1(3) no
C9 C10 C11 Br11 176.1(13) no
C9 C10 C11 C12 0(3) no
Br11 C11 C12 C13 -175.8(8) no
C10 C11 C12 C13 -0(2) no
C11 C12 C13 C8 0(2) no
C4 C14 C15 C16 178.2(13) no
C4 C14 C19 C18 178.2(13) no
C15 C14 C19 C18 1(3) no
C19 C14 C15 C16 -5(3) no
C14 C15 C16 C17 5(3) no
C15 C16 C17 C18 -1(3) no
C16 C17 C18 C19 -3(3) no
C17 C18 C19 C14 3(3) no
O21 C22 C23 C24 34.4(18) no
O21 C22 C23 C28 -89.6(15) no
O22 C22 C23 C24 -146.1(15) no
O22 C22 C23 C28 89.9(19) no
C22 C23 C24 C25 69.0(14) no
C22 C23 C24 C34 -169.0(12) no
C22 C23 C28 C29 -82.8(15) no
C22 C23 C28 C33 89.5(17) no
C24 C23 C28 C29 155.8(12) no
C24 C23 C28 C33 -32(2) no
C28 C23 C24 C25 -172.2(11) no
C28 C23 C24 C34 -50.3(17) no
C23 C24 C25 C26 -163.0(12) no
C23 C24 C34 C35 -55(2) no
C23 C24 C34 C39 126.9(14) no
C25 C24 C34 C35 64.1(19) no
C25 C24 C34 C39 -114.3(16) no
C34 C24 C25 C26 75.1(16) no
C24 C25 C26 O26 45(3) no
C24 C25 C26 O27 -136.5(14) no
C23 C28 C29 C30 177.7(12) no
C23 C28 C33 C32 -176.7(13) no
C29 C28 C33 C32 -4(3) no
C33 C28 C29 C30 5(2) no
C28 C29 C30 C31 -4(3) no
C29 C30 C31 Br31 -179.6(14) no
C29 C30 C31 C32 3(3) no
Br31 C31 C32 C33 179.9(10) no
C30 C31 C32 C33 -3(3) no
C31 C32 C33 C28 4(3) no
C24 C34 C35 C36 -177.1(14) no
C24 C34 C39 C38 177.0(13) no
C35 C34 C39 C38 -2(3) no
C39 C34 C35 C36 1(3) no
C34 C35 C36 C37 -1(3) no
C35 C36 C37 C38 1(3) no
C36 C37 C38 C39 -1(3) no
C37 C38 C39 C34 1(3) no
